data_4313586
loop_
_publ_author_name
'Roman G. Kultyshev'
'Shengming Liu'
'Hoitung T. Leung'
'Jianping Liu'
'Sheldon G. Shore'

_publ_section_title
;
 Synthesis of Mono- and Dihalogenated Derivatives of (Me2S)2B12H10 and
 Palladium-Catalyzed Boron-Carbon Cross-Coupling Reactions of the Iodides
 with Grignard Reagents
;
_journal_name_full 'Inorganic Chemistry'
_journal_page_first 3199
_journal_page_last 3207
_journal_paper_doi 10.1021/ic020600u
_journal_volume 42
_journal_year 2003
_chemical_formula_sum 'C11 H28 B12 S2'
_chemical_formula_weight 354.17
_chemical_name_systematic
;
  ?
;
_space_group_IT_number 2
_symmetry_cell_setting triclinic
_symmetry_space_group_name_Hall '-P 1'
_symmetry_space_group_name_H-M 'P -1'
_atom_sites_solution_hydrogens geom
_atom_sites_solution_primary direct
_atom_sites_solution_secondary difmap
_audit_creation_method SHELXL-97
_cell_angle_alpha 95.078(10)
_cell_angle_beta 98.175(10)
_cell_angle_gamma 101.251(10)
_cell_formula_units_Z 2
_cell_length_a 7.9365(10)
_cell_length_b 10.3822(10)
_cell_length_c 12.5820(10)
_cell_measurement_reflns_used '10 frames'
_cell_measurement_temperature 150(2)
_cell_volume 999.24(19)
_computing_cell_refinement 'DENZO (Otwinowsky & Minor, 1997)'
_computing_data_collection 'COLLECT (Nonius, 1999)'
_computing_data_reduction 'DENZO (Otwinowsky & Minor, 1997)'
_computing_structure_refinement 'SHELXL-97 (Sheldrick, 1997)'
_computing_structure_solution 'SHELXS-97 (Sheldrick, 1990)'
_diffrn_ambient_temperature 150(2)
_diffrn_measured_fraction_theta_full 0.995
_diffrn_measured_fraction_theta_max 0.995
_diffrn_measurement_device_type 'Nonius KappaCCD'
_diffrn_measurement_method 'omega at 55/-55'
_diffrn_radiation_monochromator graphite
_diffrn_radiation_source 'fine-focus sealed tube'
_diffrn_radiation_type MoK\a
_diffrn_radiation_wavelength 0.71073
_diffrn_reflns_av_R_equivalents 0.0166
_diffrn_reflns_av_sigmaI/netI 0.0290
_diffrn_reflns_limit_h_max 9
_diffrn_reflns_limit_h_min -9
_diffrn_reflns_limit_k_max 12
_diffrn_reflns_limit_k_min -12
_diffrn_reflns_limit_l_max 14
_diffrn_reflns_limit_l_min -14
_diffrn_reflns_number 6905
_diffrn_reflns_theta_full 25.06
_diffrn_reflns_theta_max 25.06
_diffrn_reflns_theta_min 2.44
_exptl_absorpt_coefficient_mu 0.258
_exptl_absorpt_correction_T_max 0.9244
_exptl_absorpt_correction_T_min 0.8907
_exptl_absorpt_correction_type none
_exptl_crystal_density_diffrn 1.177
_exptl_crystal_density_method 'not measured'
_exptl_crystal_F_000 372
_exptl_crystal_size_max 0.46
_exptl_crystal_size_mid 0.31
_exptl_crystal_size_min 0.31
_refine_diff_density_max 0.185
_refine_diff_density_min -0.219
_refine_diff_density_rms 0.040
_refine_ls_extinction_method none
_refine_ls_goodness_of_fit_ref 1.042
_refine_ls_hydrogen_treatment mixed
_refine_ls_matrix_type full
_refine_ls_number_parameters 262
_refine_ls_number_reflns 3533
_refine_ls_number_restraints 0
_refine_ls_restrained_S_all 1.042
_refine_ls_R_factor_all 0.0386
_refine_ls_R_factor_gt 0.0303
_refine_ls_shift/su_max 0.002
_refine_ls_shift/su_mean 0.000
_refine_ls_structure_factor_coef Fsqd
_refine_ls_weighting_details 'calc w=1/[\s^2^(Fo^2^)+(0.0420P)^2^+0.2904P] where P=(Fo^2^+2Fc^2^)/3'
_refine_ls_weighting_scheme calc
_refine_ls_wR_factor_gt 0.0785
_refine_ls_wR_factor_ref 0.0823
_reflns_number_gt 3034
_reflns_number_total 3533
_reflns_threshold_expression >2sigma(I)
_cod_data_source_file ic020600u_6.cif
_cod_data_source_block compound19
_cod_depositor_comments
;
The following automatic conversions were performed:

'_symmetry_cell_setting' value 'Triclinic' changed to 'triclinic'
according to the built-in table from CIF Core dictionary named
'cif_core.dic' version 2.4.1 from 2010-06-29.

Automatic conversion script
Id: cif_fix_values 1646 2011-03-28 12:23:43Z adriana 
;
_cod_original_cell_volume 999.24(18)
_cod_database_code 4313586

loop_
_symmetry_equiv_pos_as_xyz
'x, y, z'
'-x, -y, -z'

loop_
_atom_site_label
_atom_site_type_symbol
_atom_site_fract_x
_atom_site_fract_y
_atom_site_fract_z
_atom_site_U_iso_or_equiv
_atom_site_adp_type
_atom_site_occupancy
_atom_site_symmetry_multiplicity
_atom_site_calc_flag
_atom_site_refinement_flags
_atom_site_disorder_assembly
_atom_site_disorder_group
B1 B -0.3094(2) -1.22194(16) -0.38986(13) 0.0179(3) Uani 1 1 d . . .
B2 B -0.2085(2) -1.09085(16) -0.28582(13) 0.0176(3) Uani 1 1 d . . .
B3 B -0.4194(2) -1.09455(16) -0.36241(14) 0.0197(4) Uani 1 1 d . . .
B4 B -0.5374(2) -1.26364(17) -0.39354(14) 0.0211(4) Uani 1 1 d . . .
B5 B -0.3998(2) -1.36648(16) -0.33628(14) 0.0202(4) Uani 1 1 d . . .
B6 B -0.1971(2) -1.26064(16) -0.26984(14) 0.0185(4) Uani 1 1 d . . .
B7 B -0.3805(2) -1.05403(16) -0.21965(14) 0.0185(4) Uani 1 1 d . . .
B8 B -0.5823(2) -1.15935(17) -0.28661(14) 0.0208(4) Uani 1 1 d . . .
B9 B -0.5698(2) -1.32767(17) -0.26962(14) 0.0213(4) Uani 1 1 d . . .
B10 B -0.3589(2) -1.32614(16) -0.19345(14) 0.0198(4) Uani 1 1 d . . .
B11 B -0.2416(2) -1.15623(16) -0.16266(13) 0.0178(3) Uani 1 1 d . . .
B12 B -0.4693(2) -1.19838(16) -0.16577(13) 0.0181(3) Uani 1 1 d . . .
S1 S -0.19924(5) -1.22583(4) -0.51425(3) 0.02299(12) Uani 1 1 d . . .
C11 C -0.1530(2) -1.38794(17) -0.52942(15) 0.0381(4) Uani 1 1 d . . .
H11A H -0.0618 -1.3952 -0.4704 0.057 Uiso 1 1 calc . . .
H11B H -0.1132 -1.4032 -0.5988 0.057 Uiso 1 1 calc . . .
H11C H -0.2587 -1.4541 -0.5274 0.057 Uiso 1 1 calc . . .
C12 C -0.3668(2) -1.23483(19) -0.62845(13) 0.0364(4) Uani 1 1 d . . .
H12A H -0.4034 -1.1500 -0.6289 0.055 Uiso 1 1 calc . . .
H12B H -0.4667 -1.3050 -0.6235 0.055 Uiso 1 1 calc . . .
H12C H -0.3217 -1.2544 -0.6953 0.055 Uiso 1 1 calc . . .
S2 S -0.54832(5) -1.17450(4) -0.03136(3) 0.02144(12) Uani 1 1 d . . .
C21 C -0.7682(2) -1.15413(17) -0.06464(14) 0.0314(4) Uani 1 1 d . . .
H21A H -0.7680 -1.0686 -0.0920 0.047 Uiso 1 1 calc . . .
H21B H -0.8236 -1.1571 0.0002 0.047 Uiso 1 1 calc . . .
H21C H -0.8331 -1.2255 -0.1203 0.047 Uiso 1 1 calc . . .
C22 C -0.5841(2) -1.33432(18) 0.01558(15) 0.0372(4) Uani 1 1 d . . .
H22A H -0.4718 -1.3586 0.0368 0.056 Uiso 1 1 calc . . .
H22B H -0.6550 -1.4000 -0.0424 0.056 Uiso 1 1 calc . . .
H22C H -0.6448 -1.3316 0.0780 0.056 Uiso 1 1 calc . . .
C1 C -0.04022(19) -0.98268(15) -0.29915(13) 0.0234(3) Uani 1 1 d . . .
H1B H 0.0652 -1.0111 -0.2660 0.028 Uiso 1 1 calc . . .
H1A H -0.0355 -0.9812 -0.3773 0.028 Uiso 1 1 calc . . .
C2 C -0.03483(18) -0.84417(14) -0.24951(12) 0.0199(3) Uani 1 1 d . . .
C3 C 0.0636(2) -0.79352(15) -0.14889(13) 0.0255(4) Uani 1 1 d . . .
H3A H 0.1295 -0.8472 -0.1110 0.031 Uiso 1 1 calc . . .
C4 C 0.0680(2) -0.66624(16) -0.10241(13) 0.0319(4) Uani 1 1 d . . .
H4A H 0.1361 -0.6339 -0.0334 0.038 Uiso 1 1 calc . . .
C5 C -0.0269(2) -0.58686(15) -0.15667(15) 0.0329(4) Uani 1 1 d . . .
H5A H -0.0227 -0.4992 -0.1257 0.039 Uiso 1 1 calc . . .
C6 C -0.1276(2) -0.63534(16) -0.25589(15) 0.0319(4) Uani 1 1 d . . .
H6A H -0.1948 -0.5816 -0.2928 0.038 Uiso 1 1 calc . . .
C7 C -0.1310(2) -0.76244(15) -0.30199(13) 0.0266(4) Uani 1 1 d . . .
H7A H -0.2002 -0.7945 -0.3707 0.032 Uiso 1 1 calc . . .
H7 H -0.3755(19) -0.9501(15) -0.1818(12) 0.022(4) Uiso 1 1 d . . .
H10 H -0.342(2) -1.3999(15) -0.1380(13) 0.026(4) Uiso 1 1 d . . .
H3 H -0.434(2) -1.0202(16) -0.4180(13) 0.031(4) Uiso 1 1 d . . .
H9 H -0.686(2) -1.4004(16) -0.2620(13) 0.028(4) Uiso 1 1 d . . .
H4 H -0.630(2) -1.2969(17) -0.4700(14) 0.037(5) Uiso 1 1 d . . .
H11 H -0.148(2) -1.1222(15) -0.0857(13) 0.028(4) Uiso 1 1 d . . .
H5 H -0.404(2) -1.4681(16) -0.3763(13) 0.025(4) Uiso 1 1 d . . .
H8 H -0.706(2) -1.1280(16) -0.2904(13) 0.033(4) Uiso 1 1 d . . .
H6 H -0.073(2) -1.2939(15) -0.2687(12) 0.024(4) Uiso 1 1 d . . .

loop_
_atom_site_aniso_label
_atom_site_aniso_U_11
_atom_site_aniso_U_22
_atom_site_aniso_U_33
_atom_site_aniso_U_23
_atom_site_aniso_U_13
_atom_site_aniso_U_12
B1 0.0206(8) 0.0173(8) 0.0165(8) 0.0012(7) 0.0045(7) 0.0048(7)
B2 0.0208(8) 0.0165(8) 0.0163(8) 0.0019(6) 0.0037(7) 0.0057(7)
B3 0.0223(9) 0.0199(9) 0.0189(9) 0.0041(7) 0.0037(7) 0.0085(7)
B4 0.0191(8) 0.0235(9) 0.0199(9) 0.0009(7) 0.0018(7) 0.0040(7)
B5 0.0207(9) 0.0166(8) 0.0232(9) 0.0015(7) 0.0049(7) 0.0032(7)
B6 0.0182(8) 0.0170(8) 0.0212(9) 0.0033(7) 0.0042(7) 0.0049(7)
B7 0.0200(8) 0.0181(8) 0.0191(9) 0.0034(7) 0.0045(7) 0.0066(7)
B8 0.0185(8) 0.0251(9) 0.0201(9) 0.0021(7) 0.0024(7) 0.0081(7)
B9 0.0184(8) 0.0212(9) 0.0228(9) 0.0009(7) 0.0036(7) 0.0016(7)
B10 0.0207(8) 0.0171(8) 0.0233(9) 0.0059(7) 0.0055(7) 0.0047(7)
B11 0.0172(8) 0.0188(8) 0.0181(9) 0.0045(7) 0.0034(7) 0.0040(7)
B12 0.0180(8) 0.0205(8) 0.0171(8) 0.0034(7) 0.0052(7) 0.0051(7)
S1 0.0258(2) 0.0226(2) 0.0211(2) 0.00094(16) 0.00854(16) 0.00388(16)
C11 0.0507(11) 0.0299(9) 0.0417(11) 0.0030(8) 0.0235(9) 0.0172(8)
C12 0.0383(10) 0.0507(11) 0.0209(9) 0.0061(8) 0.0059(7) 0.0096(8)
S2 0.0197(2) 0.0253(2) 0.0199(2) 0.00300(16) 0.00625(15) 0.00396(15)
C21 0.0211(8) 0.0450(10) 0.0300(9) 0.0023(8) 0.0070(7) 0.0105(7)
C22 0.0434(10) 0.0364(10) 0.0398(11) 0.0183(8) 0.0210(8) 0.0111(8)
C1 0.0240(8) 0.0216(8) 0.0259(8) 0.0031(6) 0.0088(6) 0.0045(6)
C2 0.0188(7) 0.0187(7) 0.0229(8) 0.0045(6) 0.0086(6) 0.0010(6)
C3 0.0252(8) 0.0277(8) 0.0249(9) 0.0053(7) 0.0048(7) 0.0076(7)
C4 0.0305(9) 0.0321(9) 0.0288(9) -0.0034(7) 0.0050(7) -0.0010(7)
C5 0.0330(9) 0.0182(8) 0.0479(11) -0.0021(7) 0.0165(8) 0.0018(7)
C6 0.0283(9) 0.0260(9) 0.0460(11) 0.0117(8) 0.0098(8) 0.0109(7)
C7 0.0249(8) 0.0245(8) 0.0291(9) 0.0060(7) 0.0019(7) 0.0028(7)

loop_
_atom_type_symbol
_atom_type_description
_atom_type_scat_dispersion_real
_atom_type_scat_dispersion_imag
_atom_type_scat_source
C C 0.0033 0.0016 'International Tables Vol C Tables 4.2.6.8 and 6.1.1.4'
H H 0.0000 0.0000 'International Tables Vol C Tables 4.2.6.8 and 6.1.1.4'
B B 0.0013 0.0007 'International Tables Vol C Tables 4.2.6.8 and 6.1.1.4'
S S 0.1246 0.1234 'International Tables Vol C Tables 4.2.6.8 and 6.1.1.4'

loop_
_geom_angle_atom_site_label_1
_geom_angle_atom_site_label_2
_geom_angle_atom_site_label_3
_geom_angle
_geom_angle_site_symmetry_1
_geom_angle_site_symmetry_3
_geom_angle_publ_flag
B3 B1 B6 110.98(12) . . ?
B3 B1 B5 110.98(12) . . ?
B6 B1 B5 61.59(9) . . ?
B3 B1 B4 61.45(9) . . ?
B6 B1 B4 111.17(12) . . ?
B5 B1 B4 61.00(9) . . ?
B3 B1 B2 61.20(9) . . ?
B6 B1 B2 61.48(9) . . ?
B5 B1 B2 111.67(11) . . ?
B4 B1 B2 111.48(12) . . ?
B3 B1 S1 119.49(10) . . ?
B6 B1 S1 117.25(10) . . ?
B5 B1 S1 122.87(11) . . ?
B4 B1 S1 124.22(11) . . ?
B2 B1 S1 114.84(10) . . ?
C1 B2 B11 124.12(12) . . ?
C1 B2 B1 121.83(12) . . ?
B11 B2 B1 105.27(11) . . ?
C1 B2 B7 124.01(12) . . ?
B11 B2 B7 60.54(9) . . ?
B1 B2 B7 105.24(11) . . ?
C1 B2 B3 121.25(12) . . ?
B11 B2 B3 107.63(11) . . ?
B1 B2 B3 58.75(9) . . ?
B7 B2 B3 59.46(9) . . ?
C1 B2 B6 121.85(12) . . ?
B11 B2 B6 59.23(9) . . ?
B1 B2 B6 58.74(9) . . ?
B7 B2 B6 107.23(11) . . ?
B3 B2 B6 106.80(11) . . ?
B1 B3 B7 106.46(11) . . ?
B1 B3 B8 106.33(12) . . ?
B7 B3 B8 60.86(9) . . ?
B1 B3 B2 60.04(9) . . ?
B7 B3 B2 59.75(9) . . ?
B8 B3 B2 108.92(11) . . ?
B1 B3 B4 59.63(9) . . ?
B7 B3 B4 108.17(12) . . ?
B8 B3 B4 59.33(9) . . ?
B2 B3 B4 109.07(11) . . ?
B1 B3 H3 121.9(9) . . ?
B7 B3 H3 122.2(9) . . ?
B8 B3 H3 123.4(8) . . ?
B2 B3 H3 119.5(8) . . ?
B4 B3 H3 122.1(9) . . ?
B1 B4 B8 106.04(12) . . ?
B1 B4 B9 106.23(11) . . ?
B8 B4 B9 60.87(9) . . ?
B1 B4 B5 59.40(9) . . ?
B8 B4 B5 108.25(12) . . ?
B9 B4 B5 59.64(9) . . ?
B1 B4 B3 58.92(9) . . ?
B8 B4 B3 59.66(9) . . ?
B9 B4 B3 108.17(12) . . ?
B5 B4 B3 107.65(11) . . ?
B1 B4 H4 122.4(9) . . ?
B8 B4 H4 122.4(9) . . ?
B9 B4 H4 123.1(9) . . ?
B5 B4 H4 121.9(9) . . ?
B3 B4 H4 121.0(9) . . ?
B1 B5 B10 106.09(11) . . ?
B1 B5 B9 106.51(11) . . ?
B10 B5 B9 60.95(9) . . ?
B1 B5 B4 59.60(9) . . ?
B10 B5 B4 108.48(12) . . ?
B9 B5 B4 59.79(9) . . ?
B1 B5 B6 59.08(9) . . ?
B10 B5 B6 59.51(9) . . ?
B9 B5 B6 108.28(12) . . ?
B4 B5 B6 108.01(11) . . ?
B1 B5 H5 122.3(8) . . ?
B10 B5 H5 122.5(8) . . ?
B9 B5 H5 122.8(8) . . ?
B4 B5 H5 121.5(8) . . ?
B6 B5 H5 121.1(8) . . ?
B1 B6 B11 106.31(11) . . ?
B1 B6 B10 106.24(11) . . ?
B11 B6 B10 61.15(9) . . ?
B1 B6 B5 59.33(9) . . ?
B11 B6 B5 108.33(11) . . ?
B10 B6 B5 59.45(9) . . ?
B1 B6 B2 59.78(9) . . ?
B11 B6 B2 59.51(9) . . ?
B10 B6 B2 108.71(11) . . ?
B5 B6 B2 108.47(11) . . ?
B1 B6 H6 121.3(8) . . ?
B11 B6 H6 123.6(8) . . ?
B10 B6 H6 123.2(8) . . ?
B5 B6 H6 120.7(8) . . ?
B2 B6 H6 120.9(8) . . ?
B12 B7 B3 106.35(12) . . ?
B12 B7 B2 106.83(11) . . ?
B3 B7 B2 60.79(9) . . ?
B12 B7 B11 59.59(9) . . ?
B3 B7 B11 107.97(11) . . ?
B2 B7 B11 59.64(9) . . ?
B12 B7 B8 59.69(9) . . ?
B3 B7 B8 59.60(9) . . ?
B2 B7 B8 108.75(12) . . ?
B11 B7 B8 108.40(11) . . ?
B12 B7 H7 124.2(8) . . ?
B3 B7 H7 120.9(8) . . ?
B2 B7 H7 120.8(8) . . ?
B11 B7 H7 122.3(8) . . ?
B8 B7 H7 121.4(8) . . ?
B4 B8 B12 106.22(11) . . ?
B4 B8 B3 61.00(10) . . ?
B12 B8 B3 105.85(11) . . ?
B4 B8 B9 59.81(9) . . ?
B12 B8 B9 59.27(9) . . ?
B3 B8 B9 108.39(12) . . ?
B4 B8 B7 108.46(12) . . ?
B12 B8 B7 59.09(9) . . ?
B3 B8 B7 59.55(9) . . ?
B9 B8 B7 107.94(11) . . ?
B4 B8 H8 121.9(9) . . ?
B12 B8 H8 122.8(9) . . ?
B3 B8 H8 123.0(9) . . ?
B9 B8 H8 120.7(9) . . ?
B7 B8 H8 122.1(9) . . ?
B12 B9 B5 105.90(12) . . ?
B12 B9 B4 106.12(12) . . ?
B5 B9 B4 60.57(9) . . ?
B12 B9 B8 59.63(9) . . ?
B5 B9 B8 107.76(12) . . ?
B4 B9 B8 59.32(9) . . ?
B12 B9 B10 59.16(9) . . ?
B5 B9 B10 59.51(9) . . ?
B4 B9 B10 107.96(11) . . ?
B8 B9 B10 107.91(12) . . ?
B12 B9 H9 122.2(8) . . ?
B5 B9 H9 123.6(8) . . ?
B4 B9 H9 122.6(8) . . ?
B8 B9 H9 120.7(8) . . ?
B10 B9 H9 122.1(8) . . ?
B12 B10 B5 106.11(11) . . ?
B12 B10 B6 106.04(11) . . ?
B5 B10 B6 61.04(9) . . ?
B12 B10 B9 59.40(9) . . ?
B5 B10 B9 59.54(9) . . ?
B6 B10 B9 108.38(11) . . ?
B12 B10 B11 59.37(9) . . ?
B5 B10 B11 108.12(11) . . ?
B6 B10 B11 59.30(9) . . ?
B9 B10 B11 108.05(11) . . ?
B12 B10 H10 122.5(8) . . ?
B5 B10 H10 122.4(8) . . ?
B6 B10 H10 122.9(8) . . ?
B9 B10 H10 120.9(8) . . ?
B11 B10 H10 121.8(8) . . ?
B12 B11 B6 106.00(12) . . ?
B12 B11 B2 106.72(11) . . ?
B6 B11 B2 61.27(9) . . ?
B12 B11 B7 59.29(9) . . ?
B6 B11 B7 108.25(11) . . ?
B2 B11 B7 59.82(9) . . ?
B12 B11 B10 59.07(9) . . ?
B6 B11 B10 59.56(9) . . ?
B2 B11 B10 108.84(12) . . ?
B7 B11 B10 107.70(11) . . ?
B12 B11 H11 122.1(8) . . ?
B6 B11 H11 122.7(8) . . ?
B2 B11 H11 122.5(8) . . ?
B7 B11 H11 121.8(8) . . ?
B10 B11 H11 120.9(8) . . ?
B7 B12 B10 111.20(11) . . ?
B7 B12 B9 111.15(12) . . ?
B10 B12 B9 61.44(9) . . ?
B7 B12 B11 61.12(9) . . ?
B10 B12 B11 61.56(9) . . ?
B9 B12 B11 111.47(12) . . ?
B7 B12 B8 61.21(9) . . ?
B10 B12 B8 110.93(12) . . ?
B9 B12 B8 61.10(9) . . ?
B11 B12 B8 110.86(11) . . ?
B7 B12 S2 116.77(10) . . ?
B10 B12 S2 120.70(10) . . ?
B9 B12 S2 123.75(10) . . ?
B11 B12 S2 116.36(10) . . ?
B8 B12 S2 121.57(10) . . ?
C11 S1 C12 101.90(9) . . ?
C11 S1 B1 104.46(8) . . ?
C12 S1 B1 106.35(8) . . ?
S1 C11 H11A 109.5 . . ?
S1 C11 H11B 109.5 . . ?
H11A C11 H11B 109.5 . . ?
S1 C11 H11C 109.5 . . ?
H11A C11 H11C 109.5 . . ?
H11B C11 H11C 109.5 . . ?
S1 C12 H12A 109.5 . . ?
S1 C12 H12B 109.5 . . ?
H12A C12 H12B 109.5 . . ?
S1 C12 H12C 109.5 . . ?
H12A C12 H12C 109.5 . . ?
H12B C12 H12C 109.5 . . ?
C21 S2 C22 100.73(8) . . ?
C21 S2 B12 105.49(7) . . ?
C22 S2 B12 105.88(8) . . ?
S2 C21 H21A 109.5 . . ?
S2 C21 H21B 109.5 . . ?
H21A C21 H21B 109.5 . . ?
S2 C21 H21C 109.5 . . ?
H21A C21 H21C 109.5 . . ?
H21B C21 H21C 109.5 . . ?
S2 C22 H22A 109.5 . . ?
S2 C22 H22B 109.5 . . ?
H22A C22 H22B 109.5 . . ?
S2 C22 H22C 109.5 . . ?
H22A C22 H22C 109.5 . . ?
H22B C22 H22C 109.5 . . ?
C2 C1 B2 115.04(12) . . ?
C2 C1 H1B 108.5 . . ?
B2 C1 H1B 108.5 . . ?
C2 C1 H1A 108.5 . . ?
B2 C1 H1A 108.5 . . ?
H1B C1 H1A 107.5 . . ?
C3 C2 C7 117.34(14) . . ?
C3 C2 C1 121.37(13) . . ?
C7 C2 C1 121.27(14) . . ?
C4 C3 C2 121.60(14) . . ?
C4 C3 H3A 119.2 . . ?
C2 C3 H3A 119.2 . . ?
C5 C4 C3 119.87(15) . . ?
C5 C4 H4A 120.1 . . ?
C3 C4 H4A 120.1 . . ?
C6 C5 C4 119.71(15) . . ?
C6 C5 H5A 120.1 . . ?
C4 C5 H5A 120.1 . . ?
C5 C6 C7 120.12(15) . . ?
C5 C6 H6A 119.9 . . ?
C7 C6 H6A 119.9 . . ?
C6 C7 C2 121.35(15) . . ?
C6 C7 H7A 119.3 . . ?
C2 C7 H7A 119.3 . . ?

loop_
_geom_bond_atom_site_label_1
_geom_bond_atom_site_label_2
_geom_bond_distance
_geom_bond_site_symmetry_2
_geom_bond_publ_flag
B1 B3 1.757(2) . ?
B1 B6 1.761(2) . ?
B1 B5 1.766(2) . ?
B1 B4 1.769(2) . ?
B1 B2 1.780(2) . ?
B1 S1 1.8994(17) . ?
B2 C1 1.608(2) . ?
B2 B11 1.779(2) . ?
B2 B7 1.782(2) . ?
B2 B3 1.800(2) . ?
B2 B6 1.810(2) . ?
B3 B7 1.777(2) . ?
B3 B8 1.778(2) . ?
B3 B4 1.801(2) . ?
B3 H3 1.098(16) . ?
B4 B8 1.772(2) . ?
B4 B9 1.780(2) . ?
B4 B5 1.794(2) . ?
B4 H4 1.107(18) . ?
B5 B10 1.777(2) . ?
B5 B9 1.778(2) . ?
B5 B6 1.806(2) . ?
B5 H5 1.121(16) . ?
B6 B11 1.774(2) . ?
B6 B10 1.778(2) . ?
B6 H6 1.106(15) . ?
B7 B12 1.762(2) . ?
B7 B11 1.795(2) . ?
B7 B8 1.800(2) . ?
B7 H7 1.131(15) . ?
B8 B12 1.773(2) . ?
B8 B9 1.799(2) . ?
B8 H8 1.092(17) . ?
B9 B12 1.767(2) . ?
B9 B10 1.803(2) . ?
B9 H9 1.094(16) . ?
B10 B12 1.762(2) . ?
B10 B11 1.807(2) . ?
B10 H10 1.096(16) . ?
B11 B12 1.768(2) . ?
B11 H11 1.115(16) . ?
B12 S2 1.8982(17) . ?
S1 C11 1.7911(17) . ?
S1 C12 1.7960(17) . ?
C11 H11A 0.9800 . ?
C11 H11B 0.9800 . ?
C11 H11C 0.9800 . ?
C12 H12A 0.9800 . ?
C12 H12B 0.9800 . ?
C12 H12C 0.9800 . ?
S2 C21 1.7935(16) . ?
S2 C22 1.7944(17) . ?
C21 H21A 0.9800 . ?
C21 H21B 0.9800 . ?
C21 H21C 0.9800 . ?
C22 H22A 0.9800 . ?
C22 H22B 0.9800 . ?
C22 H22C 0.9800 . ?
C1 C2 1.506(2) . ?
C1 H1B 0.9900 . ?
C1 H1A 0.9900 . ?
C2 C3 1.389(2) . ?
C2 C7 1.395(2) . ?
C3 C4 1.389(2) . ?
C3 H3A 0.9500 . ?
C4 C5 1.381(2) . ?
C4 H4A 0.9500 . ?
C5 C6 1.378(3) . ?
C5 H5A 0.9500 . ?
C6 C7 1.387(2) . ?
C6 H6A 0.9500 . ?
C7 H7A 0.9500 . ?
